data_4310038
loop_
_publ_author_name
'C\'edric Desroches'
'Guillaume Pilet'
'Serguei A. Borshch'
'St\'ephane Parola'
'Dominique Luneau'

_publ_section_title
;
Tetranuclear Manganese(II) Complexes of Thiacalixarene Macrocycles with
Trigonal Prismatic Six-Coordinate Geometries: Synthesis, Structure, and
Magnetic Properties
;
_journal_name_full 'Inorganic Chemistry'
_journal_page_first 9112
_journal_page_last 9120
_journal_paper_doi 10.1021/ic050507g
_journal_volume 44
_journal_year 2005
_chemical_compound_source
;
?
;
_chemical_formula_moiety 'C80 H80 Mn4 O16 S8'
_chemical_formula_sum 'C80 H80 Mn4 O16 S8'
_chemical_formula_weight 1773.8
_space_group_IT_number 12
_symmetry_cell_setting monoclinic
_symmetry_space_group_name_Hall '-C 2y'
_symmetry_space_group_name_H-M 'C 1 2/m 1'
_audit_creation_date 05-04-04
_audit_creation_method CRYSTALS_ver_12-03-99
_cell_angle_alpha 90
_cell_angle_beta 115.176(5)
_cell_angle_gamma 90
_cell_formula_units_Z 4
_cell_length_a 33.046(5)
_cell_length_b 19.536(5)
_cell_length_c 15.777(5)
_cell_measurement_reflns_used 7459
_cell_measurement_temperature 293
_cell_measurement_theta_max 27
_cell_measurement_theta_min 1
_cell_volume 9218(4)
_computing_cell_refinement
;
 Denzo/Scalepack (Otwinowski & Minor, 1996)
;
_computing_data_collection
;
 COLLECT (Nonius BV, 1997)
;
_computing_data_reduction
;
 Denzo/Scalepack (Otwinowski & Minor, 1996)
;
_computing_molecular_graphics
;
 CAMERON (Watkin et al 1996)
;
_computing_publication_material
;
 CRYSTALS (Watkin et al 2003)
;
_computing_structure_refinement
;
 CRYSTALS (Watkin et al 2003)
;
_computing_structure_solution
;
 SIR97 (Altomare et al, 1999)
;
_diffrn_ambient_temperature 293
_diffrn_measured_fraction_theta_full 0.996
_diffrn_measured_fraction_theta_max 0.992
_diffrn_measurement_device_type
;
Nonius Kappa CCD
;
_diffrn_measurement_method \w/2\q
_diffrn_radiation_monochromator graphite
_diffrn_radiation_type 'Mo K\a'
_diffrn_radiation_wavelength 0.71069
_diffrn_reflns_av_R_equivalents 0.07
_diffrn_reflns_limit_h_max 41
_diffrn_reflns_limit_h_min -41
_diffrn_reflns_limit_k_max 24
_diffrn_reflns_limit_k_min -22
_diffrn_reflns_limit_l_max 19
_diffrn_reflns_limit_l_min -19
_diffrn_reflns_number 16276
_diffrn_reflns_theta_full 26.119
_diffrn_reflns_theta_max 26.652
_diffrn_reflns_theta_min 1.661
_diffrn_standards_decay_% 0.00
_diffrn_standards_interval_count 0
_diffrn_standards_interval_time 0
_diffrn_standards_number 0
_exptl_absorpt_coefficient_mu 0.775
_exptl_absorpt_correction_T_max 0.00
_exptl_absorpt_correction_T_min 0.00
_exptl_absorpt_correction_type none
_exptl_crystal_colour ' black '
_exptl_crystal_density_diffrn 1.291
_exptl_crystal_description ' cube '
_exptl_crystal_F_000 3369
_exptl_crystal_size_max 0.01
_exptl_crystal_size_mid 0.01
_exptl_crystal_size_min 0.01
_refine_diff_density_max 1.34
_refine_diff_density_min -0.67
_refine_ls_extinction_method None
_refine_ls_goodness_of_fit_ref 1.1199
_refine_ls_number_parameters 453
_refine_ls_number_reflns 2456
_refine_ls_number_restraints 14
_refine_ls_R_factor_all 0.3037
_refine_ls_R_factor_gt 0.1044
_refine_ls_shift/su_max 0.013331
_refine_ls_structure_factor_coef F
_refine_ls_weighting_details
;
 Method, part 1, Chebychev polynomial, (Watkin, 1994, Prince, 1982)
 [weight] = 1.0/[A~0~*T~0~(x)+A~1~*T~1~(x) ... +A~n-1~]*T~n-1~(x)]
 where A~i~ are the Chebychev coefficients listed below and x= Fcalc/Fmax
 Method = Robust Weighting (Prince, 1982)
 W = [weight] * [1-(deltaF/6*sigmaF)^2^]^2^
 A~i~ are:
 1.97 1.74 1.42
;
_refine_ls_weighting_scheme calc
_refine_ls_wR_factor_all 0.2110
_refine_ls_wR_factor_gt 0.0994
_refine_ls_wR_factor_ref 0.0994
_reflns_limit_h_max 37
_reflns_limit_h_min -41
_reflns_limit_k_max 24
_reflns_limit_k_min 0
_reflns_limit_l_max 19
_reflns_limit_l_min 0
_reflns_number_gt 2456
_reflns_number_total 9919
_reflns_threshold_expression I>3.00u(I)
_cod_data_source_file ic050507gsi20050406_124748_2.cif
_cod_data_source_block CRYSTALS_cif
_cod_depositor_comments
;
The following automatic conversions were performed:
'_symmetry_cell_setting' value 'Monoclinic' changed to 'monoclinic'
according to '/home/saulius/struct/CIF-dictionaries/cif_core.dic'
dictionary named 'cif_core.dic' version 2.4.1 from 2010-06-29.

Automatic conversion script
Id: cif_fix_enum 1527 2010-12-29 10:47:43Z saulius 
;
_cod_original_sg_symbol_H-M 'C 1 2/m 1 '
_cod_database_code 4310038

loop_
_symmetry_equiv_pos_as_xyz
x,y,z
-x,-y,-z
x+1/2,y+1/2,z
-x+1/2,-y+1/2,-z
-x,y,-z
x,-y,z
-x+1/2,y+1/2,-z
x+1/2,-y+1/2,z

loop_
_atom_site_label
_atom_site_type_symbol
_atom_site_fract_x
_atom_site_fract_y
_atom_site_fract_z
_atom_site_U_iso_or_equiv
_atom_site_occupancy
_atom_site_adp_type
_atom_site_refinement_flags_posn
_atom_site_refinement_flags_adp
_atom_site_refinement_flags_occupancy
_atom_site_refinement_disorder_assembly
_atom_site_refinement_disorder_group
_atom_site_attached_hydrogens
Mn1 Mn 0.0000 0.62073(14) 0.0000 0.0499 1.0000 Uani S T . . . .
Mn2 Mn -0.05189(10) 0.5000 0.0641(2) 0.0501 1.0000 Uani S T . . . .
Mn3 Mn -0.03615(7) 0.91565(11) -0.11258(16) 0.0500 1.0000 Uani . . . . . .
S11 S -0.1485(2) 0.5000 -0.0507(5) 0.0639 1.0000 Uani S T . . . .
S12 S -0.05991(16) 0.70305(19) -0.1561(4) 0.0713 1.0000 Uani . . . . . .
S13 S -0.0268(2) 0.5000 0.2668(6) 0.0689 1.0000 Uani S T . . . .
S31 S 0.00296(17) 0.8569(2) -0.2335(4) 0.0737 1.0000 Uani . . . . . .
S32 S 0.12102(17) 0.8577(2) 0.1444(3) 0.0675 1.0000 Uani . . . . . .
O11 O -0.0658(3) 0.5779(4) -0.0425(7) 0.0653 1.0000 Uani . . . . . .
O12 O -0.0016(3) 0.5784(5) 0.1260(7) 0.0634 1.0000 Uani . . . . . .
O13 O -0.1160(9) 0.5000 0.0389(19) 0.1576 1.0000 Uani S T . . . .
O14 O -0.0628(9) 0.5000 0.1940(17) 0.1269 1.0000 Uani S T . . . .
O15 O -0.0257(7) 0.7113(9) -0.0725(15) 0.1457 1.0000 Uani . . . . . .
O31 O 0.0331(3) 0.8936(5) -0.0258(7) 0.0528 1.0000 Uani . . . . . .
O32 O -0.0156(6) 1.0000 -0.1738(11) 0.0632 1.0000 Uani S T . . . .
O33 O 0.0783(5) 1.0000 0.1178(12) 0.0750 1.0000 Uani S T . . . .
O34 O 0.0919(9) 0.8555(12) 0.1779(19) 0.1982 1.0000 Uani . . . . . .
O35 O -0.0320(8) 0.8539(8) -0.2248(14) 0.1470 1.0000 Uani . . . . . .
C11 C 0.0163(4) 0.6005(7) 0.2113(12) 0.0554 1.0000 Uani . . . . . .
C12 C 0.0097(5) 0.5713(7) 0.2877(13) 0.0584 1.0000 Uani . . . . . .
C13 C 0.0307(5) 0.5939(8) 0.3799(11) 0.0682 1.0000 Uani . . . . . .
C14 C 0.0608(5) 0.6515(9) 0.4037(13) 0.0672 1.0000 Uani . . . . . .
C15 C 0.0651(5) 0.6818(9) 0.3301(13) 0.0647 1.0000 Uani . . . . . .
C16 C 0.0453(5) 0.6579(7) 0.2402(10) 0.0504 1.0000 Uani . . . . . .
C17 C 0.0842(5) 0.6762(8) 0.5014(9) 0.0843 1.0000 Uani D . . . . .
C18 C 0.0792(8) 0.6288(14) 0.571(2) 0.1500 1.0000 Uani D . . . . .
C19 C 0.1362(10) 0.6815(12) 0.5215(19) 0.1500 1.0000 Uani D . . . . .
C20 C 0.0668(8) 0.7463(14) 0.5090(15) 0.1568 1.0000 Uani D . . . . .
C21 C -0.1040(5) 0.6000(8) -0.1040(10) 0.0580 1.0000 Uani . . . . . .
C22 C -0.1449(5) 0.5715(7) -0.1155(10) 0.0515 1.0000 Uani . . . . . .
C23 C -0.1858(4) 0.5949(8) -0.1863(12) 0.0644 1.0000 Uani . . . . . .
C24 C -0.1874(5) 0.6504(8) -0.2418(12) 0.0614 1.0000 Uani . . . . . .
C25 C -0.1485(5) 0.6830(7) -0.2281(10) 0.0553 1.0000 Uani . . . . . .
C26 C -0.1072(5) 0.6563(7) -0.1634(10) 0.0549 1.0000 Uani . . . . . .
C27 C -0.2336(5) 0.6758(9) -0.3199(12) 0.1319 1.0000 Uani D . . . . .
C28 C -0.2742(9) 0.6353(12) -0.3263(16) 0.1319 1.0000 Uani D . . . . .
C29 C -0.2318(7) 0.6754(11) -0.4043(19) 0.1319 1.0000 Uani D . . . . .
C30 C -0.2370(7) 0.7524(13) -0.2897(17) 0.1319 1.0000 Uani D . . . . .
C31 C 0.1209(6) 1.0000 0.1371(16) 0.0552 1.0000 Uani S T . . . .
C32 C 0.1457(4) 0.9386(6) 0.1482(11) 0.0506 1.0000 Uani . . . . . .
C33 C 0.1923(5) 0.9394(8) 0.1770(12) 0.0716 1.0000 Uani . . . . . .
C34 C 0.2144(7) 1.0000 0.1890(18) 0.0727 1.0000 Uani S T . . . .
C35 C 0.2678(13) 1.0000 0.243(3) 0.1888 1.0000 Uani DS T . . . .
C36 C 0.2835(17) 1.0000 0.346(4) 0.1888 1.0000 Uani DS T . . . .
C37 C 0.2834(11) 0.931(2) 0.212(2) 0.1888 1.0000 Uani D . . . . .
C38 C 0.0600(4) 0.8545(7) -0.0452(11) 0.0438 1.0000 Uani . . . . . .
C39 C 0.0514(5) 0.8289(7) -0.1360(10) 0.0464 1.0000 Uani . . . . . .
C40 C 0.0792(5) 0.7865(7) -0.1493(10) 0.0516 1.0000 Uani . . . . . .
C41 C 0.1189(5) 0.7613(7) -0.0800(14) 0.0621 1.0000 Uani . . . . . .
C42 C 0.1304(5) 0.7846(7) 0.0095(13) 0.0579 1.0000 Uani . . . . . .
C43 C 0.1002(5) 0.8325(7) 0.0254(11) 0.0593 1.0000 Uani . . . . . .
C44 C 0.1477(4) 0.7114(6) -0.1093(10) 0.0837 1.0000 Uani D . . . . .
C45 C 0.1211(6) 0.6454(9) -0.1457(14) 0.0967 1.0000 Uani D . . . . .
C46 C 0.1594(5) 0.7415(8) -0.1833(11) 0.0793 1.0000 Uani D . . . . .
C47 C 0.1917(6) 0.6956(9) -0.0195(14) 0.0995 1.0000 Uani D . . . . .
C48 C 0.0036(7) 1.0000 -0.2246(15) 0.0527 1.0000 Uani S T . . . .
C49 C 0.0195(5) 0.9398(7) -0.2549(11) 0.0526 1.0000 Uani . . . . . .
C50 C 0.0434(4) 0.9413(7) -0.3061(11) 0.0509 1.0000 Uani . . . . . .
C51 C 0.0569(7) 1.0000 -0.3338(15) 0.0597 1.0000 Uani S T . . . .
C52 C 0.0847(15) 1.0000 -0.387(3) 0.1500 1.0000 Uani S T . . . .
C53 C 0.1250(10) 1.0573(15) -0.355(2) 0.1500 1.0000 Uani . . . . . .
C54 C 0.0629(18) 0.972(3) -0.480(4) 0.1500 0.5000 Uani . . . . . .
O99 O 0.6286(17) 0.0000 0.324(4) 0.1500 0.5000 Uani S T . . . .
O98 O -0.1383(16) 1.0000 0.079(4) 0.1500 0.5000 Uani S T . . . .
H161 H 0.3177 1.0000 0.3889 0.2266 1.0000 Uiso . . . . . .
H162 H 0.2729 1.0418 0.3780 0.2266 0.5000 Uiso . . . . . .
H163 H 0.2729 0.9582 0.3780 0.2266 0.5000 Uiso . . . . . .
H171 H 0.3166 0.9263 0.2442 0.2266 0.5000 Uiso . . . . . .
H172 H 0.2734 0.9305 0.1426 0.2266 0.5000 Uiso . . . . . .
H173 H 0.2698 0.8888 0.2289 0.2266 0.5000 Uiso . . . . . .
H291 H 0.1541 0.6979 0.5906 0.1800 1.0000 Uiso . . . . . .
H292 H 0.1404 0.7162 0.4808 0.1800 1.0000 Uiso . . . . . .
H293 H 0.1485 0.6367 0.5159 0.1800 1.0000 Uiso . . . . . .
H301 H 0.0790 0.7655 0.5742 0.1860 1.0000 Uiso . . . . . .
H302 H 0.0699 0.7810 0.4659 0.1860 1.0000 Uiso . . . . . .
H303 H 0.0312 0.7445 0.4888 0.1860 1.0000 Uiso . . . . . .
H281 H 0.0948 0.6444 0.6389 0.1483 1.0000 Uiso . . . . . .
H282 H 0.0461 0.6202 0.5594 0.1483 1.0000 Uiso . . . . . .
H283 H 0.0913 0.5796 0.5708 0.1483 1.0000 Uiso . . . . . .
H801 H -0.2675 0.7742 -0.3371 0.1542 1.0000 Uiso . . . . . .
H802 H -0.2132 0.7831 -0.2871 0.1542 1.0000 Uiso . . . . . .
H803 H -0.2393 0.7543 -0.2269 0.1542 1.0000 Uiso . . . . . .
H781 H -0.3020 0.6512 -0.3745 0.1542 1.0000 Uiso . . . . . .
H782 H -0.2753 0.6338 -0.2630 0.1542 1.0000 Uiso . . . . . .
H783 H -0.2693 0.5843 -0.3403 0.1542 1.0000 Uiso . . . . . .
H791 H -0.2604 0.6950 -0.4591 0.1542 1.0000 Uiso . . . . . .
H792 H -0.2065 0.7081 -0.4073 0.1542 1.0000 Uiso . . . . . .
H793 H -0.2260 0.6301 -0.4264 0.1542 1.0000 Uiso . . . . . .
H501 H 0.2116 0.6634 -0.0375 0.1286 1.0000 Uiso . . . . . .
H502 H 0.2099 0.7383 0.0068 0.1286 1.0000 Uiso . . . . . .
H503 H 0.1855 0.6727 0.0295 0.1286 1.0000 Uiso . . . . . .
H491 H 0.1782 0.7075 -0.1984 0.1145 1.0000 Uiso . . . . . .
H492 H 0.1770 0.7846 -0.1596 0.1145 1.0000 Uiso . . . . . .
H493 H 0.1318 0.7515 -0.2408 0.1145 1.0000 Uiso . . . . . .
H481 H 0.1384 0.6130 -0.1687 0.1319 1.0000 Uiso . . . . . .
H482 H 0.0918 0.6566 -0.2061 0.1319 1.0000 Uiso . . . . . .
H483 H 0.1127 0.6234 -0.1011 0.1319 1.0000 Uiso . . . . . .
H661 H 0.1370 1.0477 -0.4045 0.2625 0.5000 Uiso . . . . . .
H662 H 0.1457 1.0518 -0.2946 0.2625 0.5000 Uiso . . . . . .
H663 H 0.1103 1.1042 -0.3710 0.2625 0.5000 Uiso . . . . . .
H671 H 0.0876 0.9780 -0.5066 0.1211 0.5000 Uiso . . . . . .
H672 H 0.0550 0.9240 -0.4862 0.1211 0.5000 Uiso . . . . . .
H673 H 0.0369 0.9994 -0.5253 0.1211 1.0000 Uiso . . . . . .
H412 H 0.1596 0.7702 0.0613 0.0874 1.0000 Uiso . . . . . .
H414 H 0.0697 0.7692 -0.2175 0.0657 1.0000 Uiso . . . . . .
H212 H 0.0244 0.5718 0.4312 0.0755 1.0000 Uiso . . . . . .
H214 H 0.0837 0.7263 0.3414 0.0679 1.0000 Uiso . . . . . .
H114 H 0.2095 0.8945 0.1915 0.0769 0.5000 Uiso . . . . . .
H614 H 0.0525 0.8958 -0.3246 0.0591 0.5000 Uiso . . . . . .
H714 H -0.2152 0.5699 -0.1966 0.0691 1.0000 Uiso . . . . . .
H981 H -0.1506 0.9588 0.0814 0.0500 0.2500 Uiso . . . . . .
H991 H 0.6269 0.0114 0.3769 0.0500 0.5000 Uiso . . . . . .
H992 H 0.6604 0.0000 0.3400 0.0500 1.0000 Uiso . . . . . .
H751 H -0.1484 0.7388 -0.2696 0.0500 1.0000 Uiso . . . . . .

loop_
_atom_site_aniso_label
_atom_site_aniso_U_11
_atom_site_aniso_U_22
_atom_site_aniso_U_33
_atom_site_aniso_U_23
_atom_site_aniso_U_13
_atom_site_aniso_U_12
Mn1 0.0460(18) 0.0394(16) 0.052(2) 0.0000 0.0089(15) 0.0000
Mn2 0.0495(19) 0.0353(17) 0.051(2) 0.0000 0.0075(16) 0.0000
Mn3 0.0520(13) 0.0428(12) 0.0622(15) 0.0055(12) 0.0309(11) 0.0032(11)
S11 0.072(4) 0.048(3) 0.082(5) 0.0000 0.043(4) 0.0000
S12 0.066(3) 0.038(2) 0.112(4) -0.018(2) 0.041(3) -0.009(2)
S13 0.055(4) 0.049(3) 0.099(5) 0.0000 0.029(4) 0.0000
S31 0.063(3) 0.055(3) 0.079(3) 0.003(2) 0.006(3) -0.009(2)
S32 0.086(3) 0.038(2) 0.060(3) 0.005(2) 0.013(2) -0.007(2)
O11 0.048(6) 0.039(5) 0.091(8) 0.025(6) 0.012(6) 0.011(5)
O12 0.057(6) 0.043(5) 0.061(7) -0.013(6) -0.003(5) -0.031(5)
O13 0.16(2) 0.19(3) 0.13(2) 0.0000 0.07(2) 0.0000
O14 0.14(2) 0.123(17) 0.109(17) 0.0000 0.050(16) 0.0000
O15 0.156(16) 0.114(13) 0.189(18) -0.026(13) 0.095(14) -0.021(11)
O31 0.050(5) 0.056(6) 0.051(6) -0.008(5) 0.020(5) 0.012(5)
O32 0.105(12) 0.040(8) 0.072(11) 0.0000 0.065(10) 0.0000
O33 0.059(10) 0.034(7) 0.119(14) 0.0000 0.025(9) 0.0000
O34 0.24(3) 0.144(18) 0.21(2) 0.009(16) 0.09(2) -0.020(17)
O35 0.198(19) 0.091(11) 0.147(16) 0.006(10) 0.068(15) -0.013(13)
C11 0.032(8) 0.034(8) 0.072(13) -0.010(8) -0.005(8) -0.010(7)
C12 0.050(9) 0.038(8) 0.087(14) -0.006(9) 0.029(9) 0.000(7)
C13 0.068(10) 0.071(11) 0.054(12) -0.015(9) 0.014(8) -0.006(10)
C14 0.047(9) 0.081(12) 0.061(12) 0.005(11) 0.012(9) -0.003(9)
C15 0.050(9) 0.071(11) 0.055(12) -0.030(10) 0.004(8) -0.024(8)
C16 0.052(9) 0.053(9) 0.055(11) 0.013(8) 0.031(9) 0.012(8)
C17 0.094(13) 0.101(14) 0.052(12) -0.028(11) 0.025(10) -0.032(12)
C18 0.1500 0.1500 0.1500 0.0000 0.0638 0.0000
C19 0.1500 0.1500 0.1500 0.0000 0.0638 0.0000
C20 0.21(3) 0.15(2) 0.091(18) -0.059(17) 0.048(18) 0.00(2)
C21 0.055(10) 0.053(9) 0.039(9) 0.013(8) -0.006(8) 0.009(8)
C22 0.057(10) 0.047(9) 0.056(10) -0.006(8) 0.029(8) 0.002(8)
C23 0.034(8) 0.070(10) 0.076(11) -0.005(10) 0.011(8) -0.005(8)
C24 0.037(9) 0.058(9) 0.074(12) 0.012(9) 0.009(8) 0.001(8)
C25 0.049(9) 0.055(9) 0.055(10) 0.002(8) 0.016(8) 0.015(8)
C26 0.054(9) 0.038(8) 0.056(10) -0.009(8) 0.008(8) 0.006(7)
C27 0.129(4) 0.129(4) 0.129(4) 0.025(4) 0.046(4) 0.025(4)
C28 0.129(4) 0.129(4) 0.129(4) 0.025(4) 0.046(4) 0.025(4)
C29 0.129(4) 0.129(4) 0.129(4) 0.025(4) 0.046(4) 0.025(4)
C30 0.129(4) 0.129(4) 0.129(4) 0.025(4) 0.046(4) 0.025(4)
C31 0.026(11) 0.056(13) 0.083(17) 0.0000 0.023(11) 0.0000
C32 0.054(9) 0.023(6) 0.080(11) 0.010(7) 0.034(8) 0.011(6)
C33 0.053(10) 0.054(9) 0.087(13) -0.007(9) 0.010(9) -0.006(8)
C34 0.032(12) 0.069(16) 0.099(19) 0.0000 0.010(12) 0.0000
C35 0.188816(5) 0.188816(5) 0.188816(5) 0.000000(5) 0.080322(5) 0.000000(5)
C36 0.188816(5) 0.188816(5) 0.188816(5) 0.000000(5) 0.080322(5) 0.000000(5)
C37 0.188816(5) 0.188816(5) 0.188816(5) 0.000000(5) 0.080322(5) 0.000000(5)
C38 0.035(8) 0.043(8) 0.056(11) 0.010(8) 0.022(8) 0.001(7)
C39 0.068(9) 0.035(7) 0.063(11) -0.003(8) 0.053(9) -0.006(8)
C40 0.058(9) 0.044(8) 0.062(10) 0.008(8) 0.034(9) 0.012(8)
C41 0.064(10) 0.039(8) 0.091(14) -0.004(9) 0.040(10) -0.006(8)
C42 0.065(10) 0.032(8) 0.087(13) -0.004(8) 0.042(9) -0.008(8)
C43 0.059(10) 0.040(8) 0.068(11) -0.008(8) 0.016(9) -0.002(8)
C44 0.060(10) 0.064(11) 0.123(17) -0.005(11) 0.034(11) 0.010(9)
C45 0.110(14) 0.064(11) 0.133(18) 0.011(12) 0.068(14) 0.029(11)
C46 0.117(14) 0.078(11) 0.087(13) -0.030(10) 0.086(12) -0.006(11)
C47 0.106(14) 0.113(15) 0.099(15) 0.041(13) 0.063(13) 0.060(13)
C48 0.043(12) 0.067(16) 0.034(14) 0.0000 0.003(11) 0.0000
C49 0.042(8) 0.040(8) 0.080(11) 0.003(8) 0.030(8) -0.009(7)
C50 0.037(8) 0.044(8) 0.069(11) -0.016(7) 0.019(8) 0.000(7)
C51 0.047(12) 0.066(15) 0.066(16) 0.0000 0.024(12) 0.0000
C52 0.1500 0.1500 0.1500 0.0000 0.0638 0.0000
C53 0.1500 0.1500 0.1500 0.0000 0.0638 0.0000
C54 0.1500 0.1500 0.1500 0.0000 0.0638 0.0000
O99 0.1500 0.1500 0.1500 0.0000 0.0638 0.0000
O98 0.1500 0.1500 0.1500 0.0000 0.0638 0.0000

loop_
_atom_type_symbol
_atom_type_scat_dispersion_real
_atom_type_scat_dispersion_imag
_atom_type_scat_Cromer_Mann_a1
_atom_type_scat_Cromer_Mann_b1
_atom_type_scat_Cromer_Mann_a2
_atom_type_scat_Cromer_Mann_b2
_atom_type_scat_Cromer_Mann_a3
_atom_type_scat_Cromer_Mann_b3
_atom_type_scat_Cromer_Mann_a4
_atom_type_scat_Cromer_Mann_b4
_atom_type_scat_Cromer_Mann_c
_atom_type_scat_source
'C   ' 0.0033 0.0016 2.3100 20.8439 1.0200 10.2075 1.5886 0.5687 0.8650 51.6512 0.2156 International_Tables_Vol_IV_Table_2.2B
'H   ' 0.0000 0.0000 0.4930 10.5109 0.3229 26.1257 0.1402 3.1424 0.0408 57.7998 0.0030 International_Tables_Vol_IV_Table_2.2B
'O   ' 0.0106 0.0060 3.0485 13.2771 2.2868 5.7011 1.5463 0.3239 0.8670 32.9089 0.2508 International_Tables_Vol_IV_Table_2.2B
'S   ' 0.1246 0.1234 6.9053 1.4679 5.2034 22.2151 1.4379 0.2536 1.5863 56.1720 0.8669 International_Tables_Vol_IV_Table_2.2B
'Mn  ' 0.3368 0.7283 11.2819 5.3409 7.3573 0.3432 3.0193 17.8674 2.2441 83.7543 1.0896 International_Tables_Vol_IV_Table_2.2B

loop_
_geom_angle_atom_site_label_1
_geom_angle_site_symmetry_1
_geom_angle_atom_site_label_2
_geom_angle_site_symmetry_2
_geom_angle_atom_site_label_3
_geom_angle_site_symmetry_3
_geom_angle
_geom_angle_publ_flag
O15 . Mn1 . O12 . 131.5(6) yes
O15 . Mn1 . O11 . 92.2(6) yes
O12 . Mn1 . O11 . 73.9(4) yes
O15 . Mn1 . S12 . 24.7(5) yes
O12 . Mn1 . S12 . 135.5(3) yes
O11 . Mn1 . S12 . 73.6(3) yes
O15 . Mn1 . Mn2 . 129.0(5) yes
O12 . Mn1 . Mn2 . 40.0(2) yes
O11 . Mn1 . Mn2 . 40.0(3) yes
S12 . Mn1 . Mn2 . 113.47(10) yes
O15 . Mn1 . Mn2 5_555 125.4(5) yes
O12 . Mn1 . Mn2 5_555 103.0(3) yes
O11 . Mn1 . Mn2 5_555 102.3(3) yes
S12 . Mn1 . Mn2 5_555 112.94(11) yes
Mn2 . Mn1 . Mn2 5_555 89.35(11) yes
O15 . Mn1 . S12 5_555 88.1(6) yes
O12 . Mn1 . S12 5_555 73.0(3) yes
O11 . Mn1 . S12 5_555 135.5(3) yes
S12 . Mn1 . S12 5_555 112.70(19) yes
Mn2 . Mn1 . S12 5_555 112.94(11) yes
O15 . Mn1 . O15 5_555 63.5(11) yes
O12 . Mn1 . O15 5_555 89.1(6) yes
O11 . Mn1 . O15 5_555 128.5(5) yes
S12 . Mn1 . O15 5_555 88.1(6) yes
Mn2 . Mn1 . O15 5_555 125.4(5) yes
O15 . Mn1 . O11 5_555 128.5(5) yes
O12 . Mn1 . O11 5_555 88.9(4) yes
O11 . Mn1 . O11 5_555 134.3(5) yes
S12 . Mn1 . O11 5_555 135.5(3) yes
Mn2 . Mn1 . O11 5_555 102.3(3) yes
O15 . Mn1 . O12 5_555 89.1(6) yes
O12 . Mn1 . O12 5_555 135.3(5) yes
O11 . Mn1 . O12 5_555 88.9(4) yes
S12 . Mn1 . O12 5_555 73.0(3) yes
Mn2 . Mn1 . O12 5_555 103.0(3) yes
Mn2 5_555 Mn1 . S12 5_555 113.47(10) yes
Mn2 5_555 Mn1 . O15 5_555 129.0(5) yes
S12 5_555 Mn1 . O15 5_555 24.7(5) yes
Mn2 5_555 Mn1 . O11 5_555 40.0(3) yes
S12 5_555 Mn1 . O11 5_555 73.6(3) yes
O15 5_555 Mn1 . O11 5_555 92.2(6) yes
Mn2 5_555 Mn1 . O12 5_555 40.0(2) yes
S12 5_555 Mn1 . O12 5_555 135.5(3) yes
O15 5_555 Mn1 . O12 5_555 131.5(6) yes
O11 5_555 Mn1 . O12 5_555 73.9(4) yes
O14 . Mn2 . O13 . 66.8(10) yes
O14 . Mn2 . O12 . 88.8(6) yes
O13 . Mn2 . O12 . 129.8(4) yes
O14 . Mn2 . O11 . 130.5(4) yes
O13 . Mn2 . O11 . 89.3(6) yes
O12 . Mn2 . O11 . 73.8(4) yes
O14 . Mn2 . S13 . 23.2(7) yes
O13 . Mn2 . S13 . 90.0(8) yes
O12 . Mn2 . S13 . 72.7(3) yes
O11 . Mn2 . S13 . 135.4(3) yes
O14 . Mn2 . S11 . 90.5(7) yes
O13 . Mn2 . S11 . 23.6(8) yes
O12 . Mn2 . S11 . 134.9(3) yes
O11 . Mn2 . S11 . 72.8(3) yes
S13 . Mn2 . S11 . 113.7(2) yes
O14 . Mn2 . Mn1 2_565 126.0(3) yes
O13 . Mn2 . Mn1 2_565 125.9(4) yes
O12 . Mn2 . Mn1 2_565 104.1(3) yes
O11 . Mn2 . Mn1 2_565 103.2(3) yes
S13 . Mn2 . Mn1 2_565 112.85(10) yes
O14 . Mn2 . Mn1 . 126.0(3) yes
O13 . Mn2 . Mn1 . 125.9(4) yes
O12 . Mn2 . Mn1 . 40.2(3) yes
O11 . Mn2 . Mn1 . 39.7(2) yes
S13 . Mn2 . Mn1 . 112.85(10) yes
O14 . Mn2 . O12 6_565 88.8(6) yes
O13 . Mn2 . O12 6_565 129.8(4) yes
O12 . Mn2 . O12 6_565 90.2(5) yes
O11 . Mn2 . O12 6_565 135.7(4) yes
S13 . Mn2 . O12 6_565 72.7(3) yes
O14 . Mn2 . O11 6_565 130.5(4) yes
O13 . Mn2 . O11 6_565 89.3(6) yes
O12 . Mn2 . O11 6_565 135.7(4) yes
O11 . Mn2 . O11 6_565 89.2(6) yes
S13 . Mn2 . O11 6_565 135.4(3) yes
S11 . Mn2 . Mn1 2_565 112.38(11) yes
S11 . Mn2 . Mn1 . 112.38(11) yes
Mn1 2_565 Mn2 . Mn1 . 90.65(11) yes
S11 . Mn2 . O12 6_565 134.9(3) yes
Mn1 2_565 Mn2 . O12 6_565 40.2(3) yes
Mn1 . Mn2 . O12 6_565 104.1(3) yes
S11 . Mn2 . O11 6_565 72.8(3) yes
Mn1 2_565 Mn2 . O11 6_565 39.7(2) yes
Mn1 . Mn2 . O11 6_565 103.2(3) yes
O12 6_565 Mn2 . O11 6_565 73.8(4) yes
O35 . Mn3 . O32 . 85.4(6) yes
O35 . Mn3 . O31 . 89.3(7) yes
O32 . Mn3 . O31 . 89.2(5) yes
O35 . Mn3 . S31 . 21.7(6) yes
O32 . Mn3 . S31 . 72.6(4) yes
O31 . Mn3 . S31 . 72.2(3) yes
O35 . Mn3 . S32 5_555 92.0(6) yes
O32 . Mn3 . S32 5_555 133.9(4) yes
O31 . Mn3 . S32 5_555 136.9(3) yes
S31 . Mn3 . S32 5_555 113.47(16) yes
O35 . Mn3 . O34 5_555 68.4(11) yes
O32 . Mn3 . O34 5_555 126.7(9) yes
O31 . Mn3 . O34 5_555 133.5(7) yes
S31 . Mn3 . O34 5_555 90.0(8) yes
S32 5_555 Mn3 . O34 5_555 23.6(8) yes
O35 . Mn3 . O33 2_575 131.0(7) yes
O32 . Mn3 . O33 2_575 73.7(5) yes
O31 . Mn3 . O33 2_575 132.7(5) yes
S31 . Mn3 . O33 2_575 137.1(5) yes
S32 5_555 Mn3 . O33 2_575 74.0(3) yes
O35 . Mn3 . O31 5_555 134.9(5) yes
O32 . Mn3 . O31 5_555 135.0(5) yes
O31 . Mn3 . O31 5_555 75.0(4) yes
S31 . Mn3 . O31 5_555 136.2(3) yes
S32 5_555 Mn3 . O31 5_555 73.9(3) yes
O34 5_555 Mn3 . O33 2_575 89.5(8) yes
O34 5_555 Mn3 . O31 5_555 92.2(8) yes
O33 2_575 Mn3 . O31 5_555 86.7(5) yes
C22 . S11 . O13 . 112.5(8) yes
C22 . S11 . Mn2 . 92.0(5) yes
O13 . S11 . Mn2 . 35.6(11) yes
C22 . S11 . C22 6_565 104.8(9) yes
O13 . S11 . C22 6_565 112.5(8) yes
Mn2 . S11 . C22 6_565 92.0(5) yes
C26 . S12 . O15 . 118.7(9) yes
C26 . S12 . Mn1 . 91.9(5) yes
O15 . S12 . Mn1 . 40.7(8) yes
C26 . S12 . C16 5_555 101.7(6) yes
O15 . S12 . C16 5_555 113.8(9) yes
Mn1 . S12 . C16 5_555 93.1(5) yes
C12 . S13 . O14 . 118.3(8) yes
C12 . S13 . Mn2 . 93.2(7) yes
O14 . S13 . Mn2 . 44.5(11) yes
C12 . S13 . C12 6_565 103.0(9) yes
O14 . S13 . C12 6_565 118.3(8) yes
Mn2 . S13 . C12 6_565 93.2(7) yes
C49 . S31 . C39 . 102.0(7) yes
C49 . S31 . O35 . 116.4(10) yes
C39 . S31 . O35 . 115.9(11) yes
C49 . S31 . Mn3 . 91.3(6) yes
C39 . S31 . Mn3 . 92.4(5) yes
O35 . S31 . Mn3 . 41.5(9) yes
C43 . S32 . C32 . 104.6(7) yes
C43 . S32 . O34 . 114.0(14) yes
C32 . S32 . O34 . 115.7(12) yes
C43 . S32 . Mn3 5_555 90.8(5) yes
C32 . S32 . Mn3 5_555 93.2(4) yes
O34 . S32 . Mn3 5_555 40.1(11) yes
C21 . O11 . Mn1 . 129.5(9) yes
C21 . O11 . Mn2 . 129.2(10) yes
Mn1 . O11 . Mn2 . 100.3(4) yes
C11 . O12 . Mn2 . 129.0(10) yes
C11 . O12 . Mn1 . 130.4(9) yes
Mn2 . O12 . Mn1 . 99.8(4) yes
S11 . O13 . Mn2 . 120.7(16) yes
S13 . O14 . Mn2 . 112.3(16) yes
S12 . O15 . Mn1 . 114.6(10) yes
C38 . O31 . Mn3 . 127.9(8) yes
C38 . O31 . Mn3 5_555 127.2(9) yes
Mn3 . O31 . Mn3 5_555 100.4(4) yes
C48 . O32 . Mn3 . 130.3(3) yes
C48 . O32 . Mn3 6_575 130.3(3) yes
Mn3 . O32 . Mn3 6_575 99.4(7) yes
C31 . O33 . Mn3 5_555 129.0(4) yes
C31 . O33 . Mn3 2_575 129.0(4) yes
Mn3 5_555 O33 . Mn3 2_575 100.9(6) yes
S32 . O34 . Mn3 5_555 116.3(16) yes
S31 . O35 . Mn3 . 116.8(13) yes
C16 . C11 . C12 . 111.6(14) yes
C16 . C11 . O12 . 123.0(16) yes
C12 . C11 . O12 . 125.3(12) yes
C13 . C12 . C11 . 124.6(13) yes
C13 . C12 . S13 . 116.1(14) yes
C11 . C12 . S13 . 119.4(12) yes
H212 . C13 . C14 . 118.458 no
H212 . C13 . C12 . 121.334 no
C14 . C13 . C12 . 120.2(16) yes
C17 . C14 . C15 . 123.2(15) yes
C17 . C14 . C13 . 121.5(17) yes
C15 . C14 . C13 . 115.3(14) yes
H214 . C15 . C16 . 116.899 no
H214 . C15 . C14 . 119.133 no
C16 . C15 . C14 . 123.9(14) yes
C15 . C16 . C11 . 124.3(15) yes
C15 . C16 . S12 5_555 115.6(12) yes
C11 . C16 . S12 5_555 120.1(12) yes
C20 . C17 . C19 . 109.7(2) yes
C20 . C17 . C18 . 109.7(2) yes
C19 . C17 . C18 . 109.7(2) yes
C20 . C17 . C14 . 109.3(14) yes
C19 . C17 . C14 . 105.5(14) yes
C18 . C17 . C14 . 112.9(15) yes
H283 . C18 . H282 . 103.169 no
H283 . C18 . H281 . 105.018 no
H282 . C18 . H281 . 104.854 no
H283 . C18 . C17 . 113.867 no
H282 . C18 . C17 . 113.864 no
H281 . C18 . C17 . 114.866 no
H293 . C19 . H292 . 112.090 no
H293 . C19 . H291 . 106.984 no
H292 . C19 . H291 . 107.256 no
H293 . C19 . C17 . 111.837 no
H292 . C19 . C17 . 110.481 no
H291 . C19 . C17 . 107.934 no
H303 . C20 . H302 . 103.679 no
H303 . C20 . H301 . 103.182 no
H302 . C20 . H301 . 109.402 no
H303 . C20 . C17 . 110.579 no
H302 . C20 . C17 . 114.085 no
H301 . C20 . C17 . 114.791 no
C26 . C21 . C22 . 115.0(12) yes
C26 . C21 . O11 . 121.9(14) yes
C22 . C21 . O11 . 123.0(14) yes
C23 . C22 . C21 . 121.4(13) yes
C23 . C22 . S11 . 115.9(11) yes
C21 . C22 . S11 . 122.5(11) yes
H714 . C23 . C24 . 119.404 no
H714 . C23 . C22 . 119.269 no
C24 . C23 . C22 . 121.3(13) yes
C27 . C24 . C25 . 120.6(14) yes
C27 . C24 . C23 . 120.2(14) yes
C25 . C24 . C23 . 119.1(13) yes
H751 . C25 . C26 . 118.530 no
H751 . C25 . C24 . 121.690 no
C26 . C25 . C24 . 119.7(13) yes
C25 . C26 . C21 . 122.9(14) yes
C25 . C26 . S12 . 114.2(11) yes
C21 . C26 . S12 . 122.6(11) yes
C30 . C27 . C29 . 109.7(2) yes
C30 . C27 . C28 . 109.7(2) yes
C29 . C27 . C28 . 109.7(2) yes
C30 . C27 . C24 . 103.3(14) yes
C29 . C27 . C24 . 109.4(15) yes
C28 . C27 . C24 . 114.9(14) yes
H783 . C28 . H782 . 104.675 no
H783 . C28 . H781 . 108.866 no
H782 . C28 . H781 . 111.423 no
H783 . C28 . C27 . 107.304 no
H782 . C28 . C27 . 110.411 no
H781 . C28 . C27 . 113.669 no
H793 . C29 . H792 . 104.068 no
H793 . C29 . H791 . 106.041 no
H792 . C29 . H791 . 101.128 no
H793 . C29 . C27 . 116.225 no
H792 . C29 . C27 . 113.645 no
H791 . C29 . C27 . 114.150 no
H803 . C30 . H802 . 109.120 no
H803 . C30 . H801 . 103.341 no
H802 . C30 . H801 . 106.965 no
H803 . C30 . C27 . 111.465 no
H802 . C30 . C27 . 115.553 no
H801 . C30 . C27 . 109.601 no
C32 . C31 . O33 . 122.4(8) yes
C32 . C31 . C32 6_575 115.3(16) yes
O33 . C31 . C32 6_575 122.4(8) yes
C33 . C32 . C31 . 121.6(13) yes
C33 . C32 . S32 . 116.5(10) yes
C31 . C32 . S32 . 121.2(10) yes
H114 . C33 . C34 . 120.132 no
H114 . C33 . C32 . 119.625 no
C34 . C33 . C32 . 120.2(14) yes
C35 . C34 . C33 . 118.6(10) yes
C35 . C34 . C33 6_575 118.6(10) yes
C33 . C34 . C33 6_575 120.8(19) yes
C37 . C35 . C36 . 109.7(2) yes
C37 . C35 . C34 . 105.2(15) yes
C36 . C35 . C34 . 113(4) yes
C37 . C35 . C37 6_575 115(4) yes
C36 . C35 . C37 6_575 109.7(2) yes
C34 . C35 . C37 6_575 105.2(15) yes
H163 . C36 . H162 . 96.621 no
H163 . C36 . H161 . 99.878 no
H162 . C36 . H161 . 99.878 no
H163 . C36 . C35 . 118.287 no
H162 . C36 . C35 . 118.287 no
H161 . C36 . C35 . 119.612 no
H163 . C36 . H163 6_575 96.621 no
H161 . C36 . H163 6_575 99.878 no
C35 . C36 . H163 6_575 118.287 no
H162 . C36 . H162 6_575 96.621 no
H161 . C36 . H162 6_575 99.878 no
C35 . C36 . H162 6_575 118.287 no
H163 6_575 C36 . H162 6_575 96.621 no
H173 . C37 . H172 . 107.131 no
H173 . C37 . H171 . 106.651 no
H172 . C37 . H171 . 109.922 no
H173 . C37 . C35 . 111.037 no
H172 . C37 . C35 . 111.224 no
H171 . C37 . C35 . 110.716 no
C43 . C38 . C39 . 114.2(14) yes
C43 . C38 . O31 . 120.5(14) yes
C39 . C38 . O31 . 125.3(12) yes
C40 . C39 . C38 . 121.7(14) yes
C40 . C39 . S31 . 119.3(12) yes
C38 . C39 . S31 . 118.9(11) yes
H414 . C40 . C41 . 117.808 no
H414 . C40 . C39 . 116.352 no
C41 . C40 . C39 . 125.8(15) yes
C44 . C41 . C42 . 124.9(14) yes
C44 . C41 . C40 . 118.5(15) yes
C42 . C41 . C40 . 116.5(14) yes
H412 . C42 . C43 . 121.801 no
H412 . C42 . C41 . 119.777 no
C43 . C42 . C41 . 118.4(14) yes
C38 . C43 . S32 . 124.8(12) yes
C38 . C43 . C42 . 123.3(15) yes
S32 . C43 . C42 . 111.9(11) yes
C47 . C44 . C46 . 109.6(2) yes
C47 . C44 . C45 . 109.7(2) yes
C46 . C44 . C45 . 109.7(2) yes
C47 . C44 . C41 . 107.5(12) yes
C46 . C44 . C41 . 112.1(11) yes
C45 . C44 . C41 . 108.2(10) yes
H483 . C45 . H482 . 108.456 no
H483 . C45 . H481 . 111.360 no
H482 . C45 . H481 . 104.257 no
H483 . C45 . C44 . 113.632 no
H482 . C45 . C44 . 108.974 no
H481 . C45 . C44 . 109.706 no
H493 . C46 . H492 . 109.723 no
H493 . C46 . H491 . 109.463 no
H492 . C46 . H491 . 108.781 no
H493 . C46 . C44 . 110.472 no
H492 . C46 . C44 . 110.023 no
H491 . C46 . C44 . 108.344 no
H503 . C47 . H502 . 109.857 no
H503 . C47 . H501 . 107.989 no
H502 . C47 . H501 . 106.123 no
H503 . C47 . C44 . 112.072 no
H502 . C47 . C44 . 111.643 no
H501 . C47 . C44 . 108.909 no
C49 . C48 . O32 . 125.5(10) yes
C49 . C48 . C49 6_575 108(2) yes
O32 . C48 . C49 6_575 125.5(10) yes
C50 . C49 . C48 . 124.5(14) yes
C50 . C49 . S31 . 115.8(11) yes
C48 . C49 . S31 . 119.4(12) yes
H614 . C50 . C51 . 117.528 no
H614 . C50 . C49 . 118.187 no
C51 . C50 . C49 . 124.3(14) yes
C52 . C51 . C50 . 123.1(9) yes
C52 . C51 . C50 6_575 123.1(9) yes
C50 . C51 . C50 6_575 113.8(18) yes
C54 . C52 . C53 . 124(4) yes
C54 . C52 . C53 6_575 92(3) yes
C53 . C52 . C53 6_575 86(3) yes
C54 . C52 . C54 6_575 45(4) yes
C53 . C52 . C54 6_575 92(3) yes
C53 6_575 C52 . C54 6_575 124(4) yes
C54 . C52 . C51 . 115(4) yes
C53 . C52 . C51 . 116(3) yes
C53 6_575 C52 . C51 . 116(3) yes
C54 6_575 C52 . C51 . 115(4) yes
H663 . C53 . H662 . 115.616 no
H663 . C53 . H661 . 105.657 no
H662 . C53 . H661 . 113.967 no
H663 . C53 . C52 . 107.430 no
H662 . C53 . C52 . 112.906 no
H661 . C53 . C52 . 99.827 no
H673 . C54 . H672 . 109.603 no
H673 . C54 . H671 . 103.205 no
H672 . C54 . H671 . 106.938 no
H673 . C54 . C54 6_575 57.655 no
H672 . C54 . C54 6_575 165.782 no
H671 . C54 . C54 6_575 83.517 no
H673 . C54 . C52 . 114.847 no
H672 . C54 . C52 . 117.669 no
H671 . C54 . C52 . 102.966 no
C54 6_575 C54 . C52 . 68(2) yes
H673 . C54 . H673 6_575 1.192 no
H672 . C54 . H673 6_575 110.786 no
H671 . C54 . H673 6_575 102.862 no
C54 6_575 C54 . H673 6_575 56.464 no
C52 . C54 . H673 6_575 113.904 no
H992 . O99 . H991 . 104.357 no
H992 . O99 . H991 6_555 104.357 no
H991 . O99 . H991 6_555 28.850 no
H981 . O98 . H981 6_575 124.728 no
C54 . H673 . C54 6_575 65.881 no
H991 6_555 H991 . O99 . 75.575 no

loop_
_geom_bond_atom_site_label_1
_geom_bond_site_symmetry_1
_geom_bond_atom_site_label_2
_geom_bond_site_symmetry_2
_geom_bond_distance
_geom_bond_publ_flag
Mn1 . O15 . 2.081(19) yes
Mn1 . O12 . 2.173(11) yes
Mn1 . O11 . 2.154(9) yes
Mn1 . S12 . 2.902(6) yes
Mn1 . Mn2 . 3.317(3) yes
Mn1 . Mn2 5_555 3.317(3) yes
Mn1 . S12 5_555 2.902(6) yes
Mn1 . O15 5_555 2.081(19) yes
Mn1 . O11 5_555 2.154(9) yes
Mn1 . O12 5_555 2.173(11) yes
Mn2 . O14 . 2.23(2) yes
Mn2 . O13 . 1.98(3) yes
Mn2 . O12 . 2.164(9) yes
Mn2 . O11 . 2.167(10) yes
Mn2 . S13 . 2.943(9) yes
Mn2 . S11 . 2.925(7) yes
Mn2 . O12 6_565 2.164(9) yes
Mn2 . O11 6_565 2.167(10) yes
Mn3 . O35 . 2.19(2) yes
Mn3 . O32 . 2.160(11) yes
Mn3 . O31 . 2.153(9) yes
Mn3 . S31 . 2.953(7) yes
Mn3 . S32 5_555 2.864(6) yes
Mn3 . O34 5_555 2.06(3) yes
Mn3 . O33 2_575 2.137(10) yes
Mn3 . O31 5_555 2.186(10) yes
S11 . C22 . 1.764(15) yes
S11 . O13 . 1.36(3) yes
S11 . C22 6_565 1.764(15) yes
S12 . C26 . 1.772(15) yes
S12 . O15 . 1.33(2) yes
S12 . C16 5_555 1.820(15) yes
S13 . C12 . 1.780(15) yes
S13 . O14 . 1.25(3) yes
S13 . C12 6_565 1.780(15) yes
S31 . C49 . 1.788(14) yes
S31 . C39 . 1.770(16) yes
S31 . O35 . 1.22(2) yes
S32 . C43 . 1.773(16) yes
S32 . C32 . 1.767(13) yes
S32 . O34 . 1.28(3) yes
O11 . C21 . 1.294(15) yes
O12 . C11 . 1.293(18) yes
O31 . C38 . 1.303(15) yes
O32 . C48 . 1.22(2) yes
O33 . C31 . 1.31(2) yes
C11 . C16 . 1.419(19) yes
C11 . C12 . 1.43(2) yes
C12 . C13 . 1.39(2) yes
C13 . H212 . 1.014 no
C13 . C14 . 1.44(2) yes
C14 . C17 . 1.48(2) yes
C14 . C15 . 1.36(2) yes
C15 . H214 . 1.035 no
C15 . C16 . 1.37(2) yes
C17 . C20 . 1.51(3) yes
C17 . C19 . 1.61(3) yes
C17 . C18 . 1.50(3) yes
C18 . H283 . 1.041 no
C18 . H282 . 1.043 no
C18 . H281 . 1.017 no
C19 . H293 . 0.986 no
C19 . H292 . 0.983 no
C19 . H291 . 1.045 no
C20 . H303 . 1.079 no
C20 . H302 . 0.997 no
C20 . H301 . 1.004 no
C21 . C26 . 1.42(2) yes
C21 . C22 . 1.40(2) yes
C22 . C23 . 1.41(2) yes
C23 . H714 . 1.035 no
C23 . C24 . 1.38(2) yes
C24 . C27 . 1.581(19) yes
C24 . C25 . 1.367(19) yes
C25 . H751 . 1.271 no
C25 . C26 . 1.410(19) yes
C27 . C30 . 1.59(3) yes
C27 . C29 . 1.36(3) yes
C27 . C28 . 1.52(3) yes
C28 . H783 . 1.047 no
C28 . H782 . 1.016 no
C28 . H781 . 0.960 no
C29 . H793 . 1.000 no
C29 . H792 . 1.071 no
C29 . H791 . 1.044 no
C30 . H803 . 1.027 no
C30 . H802 . 0.977 no
C30 . H801 . 1.054 no
C31 . C32 . 1.419(15) yes
C31 . C32 6_575 1.419(15) yes
C32 . C33 . 1.41(2) yes
C33 . H114 . 1.017 no
C33 . C34 . 1.362(17) yes
C34 . C35 . 1.60(4) yes
C35 . C37 . 1.59(4) yes
C35 . C36 . 1.47(6) yes
C35 . C37 6_575 1.59(4) yes
C36 . H163 . 1.093 no
C36 . H162 . 1.093 no
C36 . H161 . 1.040 no
C36 . H163 6_575 1.093 no
C36 . H162 6_575 1.093 no
C37 . H173 . 1.035 no
C37 . H172 . 0.994 no
C37 . H171 . 1.000 no
C38 . C43 . 1.390(19) yes
C38 . C39 . 1.43(2) yes
C39 . C40 . 1.318(18) yes
C40 . H414 . 1.041 no
C40 . C41 . 1.39(2) yes
C41 . C44 . 1.564(19) yes
C41 . C42 . 1.37(2) yes
C42 . H412 . 1.001 no
C42 . C43 . 1.47(2) yes
C44 . C47 . 1.57(2) yes
C44 . C46 . 1.50(2) yes
C44 . C45 . 1.53(2) yes
C45 . H483 . 0.960 no
C45 . H482 . 1.052 no
C45 . H481 . 1.017 no
C46 . H493 . 0.994 no
C46 . H492 . 1.003 no
C46 . H491 . 1.006 no
C47 . H503 . 0.985 no
C47 . H502 . 1.010 no
C47 . H501 . 1.033 no
C48 . C49 . 1.45(2) yes
C48 . C49 6_575 1.45(2) yes
C49 . C50 . 1.35(2) yes
C50 . H614 . 1.020 no
C50 . C51 . 1.369(18) yes
C51 . C52 . 1.48(5) yes
C52 . C54 . 1.45(6) yes
C52 . C53 . 1.65(4) yes
C52 . C53 6_575 1.65(4) yes
C52 . C54 6_575 1.45(6) yes
C53 . H663 . 1.016 no
C53 . H662 . 0.913 no
C53 . H661 . 1.033 no
C54 . H673 . 1.007 no
C54 . H672 . 0.963 no
C54 . H671 . 1.068 no
C54 . C54 6_575 1.10(10) yes
C54 . H673 6_575 1.021 no
O99 . H992 . 0.968 no
O99 . H991 . 0.894 no
O99 . H991 6_555 0.894 no
O98 . H981 . 0.910 no
O98 . H981 6_575 0.910 no
H991 . H991 6_555 0.446 no
